data_7000116
loop_
_publ_author_name
'Osako, Takao'
'Terada, Shohei'
'Tosha, Takehiko'
'Nagatomo, Shigenori'
'Furutachi, Hideki'
'Fujinami, Shuhei'
'Kitagawa, Teizo'
'Suzuki, Masatatsu'
'Itoh, Shinobu'

_publ_section_title
;
 Structure and dioxygen-reactivity of copper(I) complexes supported by
 bis(6-methylpyridin-2-ylmethyl)amine tridentate ligands.
;
_journal_issue 21
_journal_name_full 'Dalton transactions (Cambridge, England : 2003)'
_journal_page_first 3514
_journal_page_last 3521
_journal_paper_doi 10.1039/b500202h
_journal_year 2005
_chemical_formula_moiety 'C23 H26 Cu N4, F6P '
_chemical_formula_sum 'C23 H26 Cu F6 N4 P'
_chemical_formula_weight 567.00
_space_group_IT_number 14
_symmetry_cell_setting monoclinic
_symmetry_Int_Tables_number 14
_symmetry_space_group_name_Hall '-P 2ybc'
_symmetry_space_group_name_H-M 'P 1 21/c 1'
_cell_angle_alpha 90
_cell_angle_beta 99.58(1)
_cell_angle_gamma 90
_cell_formula_units_Z 4
_cell_length_a 14.380(2)
_cell_length_b 7.196(2)
_cell_length_c 25.291(4)
_cell_measurement_reflns_used 240
_cell_measurement_temperature 295.2
_cell_volume 2580.6(9)
_computing_data_reduction 'teXsan Ver. 1.11'
_computing_publication_material 'teXsan Ver. 1.11'
_computing_structure_refinement 'teXsan Ver. 1.10'
_computing_structure_solution SHELXS86
_diffrn_measured_fraction_theta_full 0.8559
_diffrn_measured_fraction_theta_max 0.8559
_diffrn_radiation_type 'Mo K\a'
_diffrn_radiation_wavelength 0.7107
_diffrn_reflns_limit_h_max 17
_diffrn_reflns_limit_h_min 0
_diffrn_reflns_limit_k_max 8
_diffrn_reflns_limit_k_min 0
_diffrn_reflns_limit_l_max 30
_diffrn_reflns_limit_l_min -30
_diffrn_reflns_number 4365
_diffrn_reflns_theta_full 25.68
_diffrn_reflns_theta_max 25.68
_exptl_absorpt_coefficient_mu 0.970
_exptl_absorpt_correction_type none
_exptl_crystal_colour prism
_exptl_crystal_density_diffrn 1.459
_exptl_crystal_density_method 'not measured'
_exptl_crystal_description pale-yellow
_exptl_crystal_F_000 1160.00
_exptl_crystal_size_max 0.30
_exptl_crystal_size_mid 0.25
_exptl_crystal_size_min 0.15
_refine_diff_density_max 0.65
_refine_diff_density_min -0.46
_refine_ls_extinction_coef 0.005(2)
_refine_ls_extinction_method 'Zachariasen(1967) type 2 Gaussian isotropic'
_refine_ls_goodness_of_fit_ref 1.916
_refine_ls_hydrogen_treatment noref
_refine_ls_number_parameters 317
_refine_ls_number_reflns 3616
_refine_ls_R_factor_gt 0.0865
_refine_ls_shift/su_max 0.0047
_refine_ls_structure_factor_coef F
_refine_ls_weighting_details 'w = 1/[\s^2^(Fo) + 0.00235|Fo|^2^]'
_refine_ls_weighting_scheme calc
_refine_ls_wR_factor_ref 0.1317
_reflns_number_gt 3616
_reflns_number_total 4195
_reflns_threshold_expression F^2^>2.0\s(F^2^)
_cod_data_source_file b500202h.txt
_cod_data_source_block 2BnCH3CN
_cod_original_sg_symbol_H-M 'P 21/c '
_cod_original_formula_sum 'C23 H26 Cu F6 N4 P '
_cod_database_code 7000116

loop_
_symmetry_equiv_pos_as_xyz
x,y,z
-x,1/2+y,1/2-z
-x,-y,-z
x,1/2-y,1/2+z

loop_
_atom_site_label
_atom_site_type_symbol
_atom_site_fract_x
_atom_site_fract_y
_atom_site_fract_z
_atom_site_U_iso_or_equiv
_atom_site_adp_type
_atom_site_occupancy
_atom_site_calc_flag
_atom_site_refinement_flags
_atom_site_disorder_assembly
_atom_site_disorder_group
Cu1 Cu 0.31036(5) 0.07663(10) 0.12167(3) 0.0717(3) Uani 1.00 d . . .
N1 N 0.2188(3) -0.0695(5) 0.1705(2) 0.056(1) Uani 1.00 d . . .
N2 N 0.3537(3) 0.2030(6) 0.1942(2) 0.068(1) Uani 1.00 d . . .
N3 N 0.1827(4) 0.1652(7) 0.0810(2) 0.070(1) Uani 1.00 d . . .
N4 N 0.3970(4) -0.0652(7) 0.0879(2) 0.078(2) Uani 1.00 d . . .
C1 C 0.2706(4) -0.0605(8) 0.2255(2) 0.068(2) Uani 1.00 d . . .
C2 C 0.3228(4) 0.1250(8) 0.2354(2) 0.065(2) Uani 1.00 d . . .
C3 C 0.3395(5) 0.2028(9) 0.2866(3) 0.079(2) Uani 1.00 d . . .
C4 C 0.3938(6) 0.365(1) 0.2940(3) 0.093(2) Uani 1.00 d . . .
C5 C 0.4259(5) 0.4383(9) 0.2512(4) 0.092(3) Uani 1.00 d . . .
C6 C 0.4065(4) 0.3589(9) 0.2014(3) 0.078(2) Uani 1.00 d . . .
C7 C 0.4383(5) 0.440(1) 0.1532(4) 0.109(3) Uani 1.00 d . . .
C8 C 0.1347(4) 0.0489(7) 0.1628(2) 0.060(1) Uani 1.00 d . . .
C9 C 0.1095(4) 0.1147(8) 0.1054(2) 0.067(2) Uani 1.00 d . . .
C10 C 0.0184(5) 0.147(1) 0.0821(3) 0.085(2) Uani 1.00 d . . .
C11 C -0.0012(7) 0.227(1) 0.0316(5) 0.111(3) Uani 1.00 d . . .
C12 C 0.0737(10) 0.274(1) 0.0077(4) 0.126(4) Uani 1.00 d . . .
C13 C 0.1656(6) 0.2404(10) 0.0317(3) 0.094(3) Uani 1.00 d . . .
C14 C 0.2480(9) 0.288(2) 0.0053(4) 0.146(4) Uani 1.00 d . . .
C15 C 0.2004(4) -0.2625(7) 0.1505(2) 0.064(2) Uani 1.00 d . . .
C16 C 0.1324(4) -0.3751(7) 0.1781(2) 0.062(2) Uani 1.00 d . . .
C17 C 0.0406(5) -0.3994(9) 0.1531(3) 0.086(2) Uani 1.00 d . . .
C18 C -0.0221(5) -0.505(1) 0.1769(5) 0.105(3) Uani 1.00 d . . .
C19 C 0.0062(7) -0.5843(10) 0.2258(4) 0.099(3) Uani 1.00 d . . .
C20 C 0.0979(6) -0.5567(9) 0.2524(3) 0.088(2) Uani 1.00 d . . .
C21 C 0.1588(4) -0.4556(8) 0.2279(3) 0.072(2) Uani 1.00 d . . .
C22 C 0.4487(5) -0.1413(10) 0.0678(3) 0.075(2) Uani 1.00 d . . .
C23 C 0.5140(6) -0.246(1) 0.0423(4) 0.104(3) Uani 1.00 d . . .
P1 P 0.7061(1) 0.2363(3) 0.09683(8) 0.0820(6) Uani 1.00 d . . .
F1 F 0.6781(9) 0.252(1) 0.1530(3) 0.221(4) Uani 1.00 d . . .
F2 F 0.7225(9) 0.215(2) 0.0398(4) 0.267(6) Uani 1.00 d . . .
F3 F 0.771(1) 0.091(2) 0.1206(5) 0.343(8) Uani 1.00 d . . .
F4 F 0.6467(9) 0.398(1) 0.0778(5) 0.273(6) Uani 1.00 d . . .
F5 F 0.783(1) 0.369(3) 0.1021(7) 0.378(9) Uani 1.00 d . . .
F6 F 0.6310(9) 0.104(2) 0.0843(5) 0.306(7) Uani 1.00 d . . .
H1 H 0.2275 -0.0725 0.2500 0.0817 Uiso 1.00 calc . . .
H2 H 0.3151 -0.1593 0.2311 0.0817 Uiso 1.00 calc . . .
H3 H 0.3147 0.1477 0.3155 0.0951 Uiso 1.00 calc . . .
H4 H 0.4080 0.4215 0.3283 0.1110 Uiso 1.00 calc . . .
H5 H 0.4629 0.5483 0.2559 0.1106 Uiso 1.00 calc . . .
H6 H 0.4761 0.3519 0.1385 0.1308 Uiso 1.00 calc . . .
H7 H 0.4742 0.5490 0.1632 0.1308 Uiso 1.00 calc . . .
H8 H 0.3849 0.4705 0.1272 0.1308 Uiso 1.00 calc . . .
H9 H 0.1464 0.1541 0.1857 0.0716 Uiso 1.00 calc . . .
H10 H 0.0832 -0.0198 0.1720 0.0716 Uiso 1.00 calc . . .
H11 H -0.0317 0.1153 0.1006 0.1025 Uiso 1.00 calc . . .
H12 H -0.0642 0.2474 0.0143 0.1336 Uiso 1.00 calc . . .
H13 H 0.0623 0.3309 -0.0266 0.1509 Uiso 1.00 calc . . .
H14 H 0.2263 0.3439 -0.0285 0.1746 Uiso 1.00 calc . . .
H15 H 0.2882 0.3716 0.0273 0.1746 Uiso 1.00 calc . . .
H16 H 0.2818 0.1775 0.0002 0.1746 Uiso 1.00 calc . . .
H17 H 0.1750 -0.2559 0.1134 0.0774 Uiso 1.00 calc . . .
H18 H 0.2589 -0.3266 0.1551 0.0774 Uiso 1.00 calc . . .
H19 H 0.0199 -0.3434 0.1191 0.1027 Uiso 1.00 calc . . .
H20 H -0.0851 -0.5213 0.1590 0.1266 Uiso 1.00 calc . . .
H21 H -0.0365 -0.6582 0.2417 0.1191 Uiso 1.00 calc . . .
H22 H 0.1179 -0.6076 0.2871 0.1061 Uiso 1.00 calc . . .
H23 H 0.2219 -0.4400 0.2458 0.0862 Uiso 1.00 calc . . .
H24 H 0.4828 -0.2904 0.0086 0.1246 Uiso 1.00 calc . . .
H25 H 0.5371 -0.3484 0.0643 0.1246 Uiso 1.00 calc . . .
H26 H 0.5652 -0.1685 0.0371 0.1246 Uiso 1.00 calc . . .

loop_
_atom_site_aniso_label
_atom_site_aniso_U_11
_atom_site_aniso_U_22
_atom_site_aniso_U_33
_atom_site_aniso_U_12
_atom_site_aniso_U_13
_atom_site_aniso_U_23
Cu1 0.0634(6) 0.0740(6) 0.0825(6) -0.0009(3) 0.0260(4) 0.0059(3)
N1 0.054(2) 0.052(2) 0.061(2) 0.001(2) 0.012(2) 0.006(2)
N2 0.042(2) 0.066(3) 0.096(4) 0.000(2) 0.012(2) 0.003(2)
N3 0.083(3) 0.070(3) 0.056(3) 0.010(2) 0.012(2) 0.004(2)
N4 0.068(3) 0.086(4) 0.080(3) 0.002(3) 0.016(3) 0.001(3)
C1 0.064(3) 0.069(3) 0.069(3) -0.008(2) 0.004(3) 0.009(2)
C2 0.050(3) 0.062(3) 0.076(4) 0.008(2) -0.003(3) 0.000(3)
C3 0.079(4) 0.074(4) 0.076(4) 0.007(3) -0.014(3) -0.004(3)
C4 0.086(5) 0.073(4) 0.104(5) 0.011(4) -0.027(4) -0.023(4)
C5 0.062(4) 0.060(4) 0.144(8) 0.002(3) -0.013(4) -0.006(4)
C6 0.041(3) 0.071(4) 0.116(5) 0.003(2) -0.001(3) -0.004(3)
C7 0.068(4) 0.092(5) 0.171(9) -0.021(4) 0.033(5) 0.015(5)
C8 0.055(3) 0.054(3) 0.072(3) 0.000(2) 0.015(2) -0.007(2)
C9 0.073(4) 0.063(3) 0.062(3) 0.011(3) 0.001(3) -0.007(2)
C10 0.059(4) 0.102(5) 0.091(5) 0.015(3) -0.002(3) -0.015(4)
C11 0.101(6) 0.085(5) 0.130(8) 0.025(4) -0.032(5) -0.008(5)
C12 0.17(1) 0.113(7) 0.084(5) 0.048(7) 0.002(6) 0.019(5)
C13 0.116(6) 0.085(5) 0.081(5) 0.024(4) 0.017(4) 0.020(3)
C14 0.19(1) 0.147(9) 0.116(7) 0.025(7) 0.070(7) 0.064(6)
C15 0.071(4) 0.052(3) 0.074(3) 0.000(2) 0.023(3) -0.004(2)
C16 0.058(3) 0.055(3) 0.077(3) -0.005(2) 0.019(3) -0.013(2)
C17 0.080(5) 0.089(5) 0.084(4) -0.025(3) 0.003(3) -0.020(3)
C18 0.065(4) 0.099(5) 0.153(8) -0.032(4) 0.018(5) -0.041(6)
C19 0.106(6) 0.072(4) 0.134(7) -0.019(4) 0.060(6) -0.027(4)
C20 0.097(5) 0.071(4) 0.106(5) -0.003(3) 0.043(4) 0.006(3)
C21 0.070(4) 0.054(3) 0.094(4) 0.005(2) 0.021(3) 0.004(3)
C22 0.066(4) 0.090(4) 0.071(4) 0.006(3) 0.014(3) 0.002(3)
C23 0.083(5) 0.130(7) 0.100(5) 0.020(4) 0.021(4) -0.021(4)
P1 0.066(1) 0.090(1) 0.085(1) -0.0041(8) -0.0034(8) -0.0025(8)
F1 0.39(1) 0.157(6) 0.127(5) 0.030(7) 0.084(7) -0.015(4)
F2 0.39(2) 0.27(1) 0.178(8) -0.02(1) 0.17(1) -0.026(7)
F3 0.32(1) 0.43(2) 0.29(1) 0.27(2) 0.07(1) 0.15(1)
F4 0.32(1) 0.190(9) 0.34(1) 0.154(10) 0.13(1) 0.118(9)
F5 0.26(1) 0.43(2) 0.39(2) -0.25(1) -0.10(1) 0.09(2)
F6 0.31(1) 0.33(1) 0.26(1) -0.25(1) 0.004(10) 0.011(10)

loop_
_atom_type_symbol
_atom_type_description
_atom_type_scat_dispersion_real
_atom_type_scat_dispersion_imag
_atom_type_scat_source
Cu Cu 0.320 1.265
;International Tables for Crystallography
(1992, Vol. C, Tables 4.2.6.8 and 6.1.1.1)
;
C C 0.003 0.002
;International Tables for Crystallography
(1992, Vol. C, Tables 4.2.6.8 and 6.1.1.1)
;
N N 0.006 0.003
;International Tables for Crystallography
(1992, Vol. C, Tables 4.2.6.8 and 6.1.1.1)
;
H H 0.000 0.000
;International Tables for Crystallography
(1992, Vol. C, Table 6.1.1.2)
;
P P 0.102 0.094
;International Tables for Crystallography
(1992, Vol. C, Tables 4.2.6.8 and 6.1.1.1)
;
F F 0.017 0.010
;International Tables for Crystallography
(1992, Vol. C, Tables 4.2.6.8 and 6.1.1.1)
;

loop_
_geom_angle_atom_site_label_1
_geom_angle_atom_site_label_2
_geom_angle_atom_site_label_3
_geom_angle
_geom_angle_site_symmetry_1
_geom_angle_site_symmetry_2
_geom_angle_site_symmetry_3
_geom_angle_publ_flag
N1 Cu1 N2 80.3(2) . . . yes
N1 Cu1 N3 82.1(2) . . . yes
N1 Cu1 N4 119.1(2) . . . yes
N2 Cu1 N3 115.1(2) . . . yes
N2 Cu1 N4 120.8(2) . . . yes
N3 Cu1 N4 122.4(2) . . . yes
Cu1 N1 C1 104.7(3) . . . yes
Cu1 N1 C8 101.8(3) . . . yes
Cu1 N1 C15 110.0(3) . . . yes
C1 N1 C8 112.2(4) . . . yes
C1 N1 C15 113.5(4) . . . yes
C8 N1 C15 113.7(4) . . . yes
Cu1 N2 C2 115.1(4) . . . yes
Cu1 N2 C6 124.7(5) . . . yes
C2 N2 C6 120.1(6) . . . yes
Cu1 N3 C9 112.7(4) . . . yes
Cu1 N3 C13 127.0(5) . . . yes
C9 N3 C13 119.6(6) . . . yes
Cu1 N4 C22 177.4(6) . . . yes
N1 C1 C2 110.5(4) . . . yes
N2 C2 C1 117.5(5) . . . yes
N2 C2 C3 122.2(6) . . . yes
C1 C2 C3 120.3(6) . . . yes
C2 C3 C4 117.7(7) . . . yes
C3 C4 C5 118.5(7) . . . yes
C4 C5 C6 121.8(7) . . . yes
N2 C6 C5 119.7(7) . . . yes
N2 C6 C7 117.2(7) . . . yes
C5 C6 C7 123.1(7) . . . yes
N1 C8 C9 111.7(4) . . . yes
N3 C9 C8 116.2(5) . . . yes
N3 C9 C10 121.3(6) . . . yes
C8 C9 C10 121.8(6) . . . yes
C9 C10 C11 120.1(7) . . . yes
C10 C11 C12 117.2(7) . . . yes
C11 C12 C13 122.1(8) . . . yes
N3 C13 C12 119.5(8) . . . yes
N3 C13 C14 118.0(7) . . . yes
C12 C13 C14 122.4(8) . . . yes
N1 C15 C16 115.6(4) . . . yes
C15 C16 C17 119.7(6) . . . yes
C15 C16 C21 122.7(5) . . . yes
C17 C16 C21 117.6(6) . . . yes
C16 C17 C18 120.8(7) . . . yes
C17 C18 C19 120.4(7) . . . yes
C18 C19 C20 119.6(7) . . . yes
C19 C20 C21 119.0(7) . . . yes
C16 C21 C20 122.6(6) . . . yes
N4 C22 C23 177.9(8) . . . yes
F1 P1 F2 173.8(7) . . . yes
F1 P1 F3 85.5(6) . . . yes
F1 P1 F4 91.0(6) . . . yes
F1 P1 F5 100.4(9) . . . yes
F1 P1 F6 87.1(6) . . . yes
F2 P1 F3 97.4(7) . . . yes
F2 P1 F4 86.7(7) . . . yes
F2 P1 F5 85.1(9) . . . yes
F2 P1 F6 87.3(7) . . . yes
F3 P1 F4 173.0(10) . . . yes
F3 P1 F5 90(1) . . . yes
F3 P1 F6 91(1) . . . yes
F4 P1 F5 84.5(9) . . . yes
F4 P1 F6 94.4(8) . . . yes
F5 P1 F6 172.4(10) . . . yes

loop_
_geom_bond_atom_site_label_1
_geom_bond_atom_site_label_2
_geom_bond_distance
_geom_bond_site_symmetry_1
_geom_bond_site_symmetry_2
_geom_bond_publ_flag
Cu1 N1 2.215(4) . . yes
Cu1 N2 2.050(5) . . yes
Cu1 N3 2.051(5) . . yes
Cu1 N4 1.918(6) . . yes
N1 C1 1.467(7) . . yes
N1 C8 1.466(7) . . yes
N1 C15 1.487(6) . . yes
N2 C2 1.323(8) . . yes
N2 C6 1.349(8) . . yes
N3 C9 1.356(8) . . yes
N3 C13 1.342(8) . . yes
N4 C22 1.112(8) . . yes
C1 C2 1.531(8) . . yes
C2 C3 1.395(9) . . yes
C3 C4 1.398(10) . . yes
C4 C5 1.35(1) . . yes
C5 C6 1.37(1) . . yes
C6 C7 1.49(1) . . yes
C8 C9 1.513(8) . . yes
C9 C10 1.364(9) . . yes
C10 C11 1.39(1) . . yes
C11 C12 1.36(1) . . yes
C12 C13 1.38(1) . . yes
C13 C14 1.49(1) . . yes
C15 C16 1.525(7) . . yes
C16 C17 1.377(9) . . yes
C16 C21 1.381(9) . . yes
C17 C18 1.39(1) . . yes
C18 C19 1.36(1) . . yes
C19 C20 1.39(1) . . yes
C20 C21 1.365(9) . . yes
C22 C23 1.438(10) . . yes
P1 F1 1.544(8) . . yes
P1 F2 1.508(8) . . yes
P1 F3 1.464(8) . . yes
P1 F4 1.474(7) . . yes
P1 F5 1.451(9) . . yes
P1 F6 1.435(7) . . yes

loop_
_geom_contact_atom_site_label_1
_geom_contact_atom_site_label_2
_geom_contact_distance
_geom_contact_site_symmetry_1
_geom_contact_site_symmetry_2
_geom_contact_publ_flag
F1 C1 3.323(10) . 2_655 ?
F1 C4 3.33(1) . 2_645 ?
F2 C22 3.39(1) . 3_655 ?
F2 N4 3.56(1) . 3_655 ?
F4 C23 3.23(1) . 1_565 ?
F4 C14 3.59(1) . 3_665 ?
F5 C18 3.24(1) . 1_665 ?
F6 C23 3.12(1) . . ?
F6 C22 3.13(1) . . ?
F6 N4 3.59(1) . . ?
F6 C4 3.60(1) . 2_645 ?
C10 C18 3.58(1) . 1_565 ?
